data_7024994
loop_
_publ_author_name
'Mason, Kevin'
'Gass, Ian A.'
'Parsons, Simon'
'Collins, Anna'
'White, Fraser J.'
'Slawin, Alexandra M. Z.'
'Brechin, Euan K.'
'Tasker, Peter A.'

_publ_section_title
;
 Building Fe(III) clusters with derivatised salicylaldoximes.
;
_journal_issue 10
_journal_name_full 'Dalton transactions (Cambridge, England : 2003)'
_journal_page_first 2727
_journal_page_last 2734
_journal_paper_doi 10.1039/b924143d
_journal_volume 39
_journal_year 2010
_chemical_compound_source 'Ian Gass Reaction number N2.17'
_chemical_formula_moiety 'C78 H70 Fe6 N4 O24, C6 H15 N'
_chemical_formula_sum 'C84 H85 Fe6 N5 O24'
_chemical_formula_weight 1835.66
_space_group_IT_number 2
_symmetry_cell_setting triclinic
_symmetry_space_group_name_Hall '-P 1'
_symmetry_space_group_name_H-M 'P -1'
_atom_sites_solution_hydrogens geom
_atom_sites_solution_primary direct
_audit_creation_date 07-06-27
_audit_creation_method CRYSTALS_ver_12.84
_cell_angle_alpha 71.209(4)
_cell_angle_beta 78.955(4)
_cell_angle_gamma 78.812(4)
_cell_formula_units_Z 1
_cell_length_a 12.8061(8)
_cell_length_b 13.5584(9)
_cell_length_c 14.0247(9)
_cell_measurement_reflns_used 2757
_cell_measurement_temperature 150
_cell_measurement_theta_max 21
_cell_measurement_theta_min 2
_cell_volume 2239.6(3)
_computing_cell_refinement 'SAINT (Siemens ,1995)'
_computing_data_collection 'SMART (Siemens, 1993)'
_computing_data_reduction 'SAINT (Siemens ,1995)'
_computing_molecular_graphics 'CAMERON (Watkin et al., 1996)'
_computing_publication_material 'CRYSTALS (Betteridge et al., 2003)'
_computing_structure_refinement 'CRYSTALS (Betteridge et al., 2003)'
_computing_structure_solution 'SIR92 (Altomare et al., 1994)'
_diffrn_ambient_temperature 150
_diffrn_measured_fraction_theta_full 0.984
_diffrn_measured_fraction_theta_max 0.984
_diffrn_measurement_device_type 'Bruker SMART'
_diffrn_measurement_method \w
_diffrn_radiation_monochromator graphite
_diffrn_radiation_type 'Mo K\a'
_diffrn_radiation_wavelength 0.71073
_diffrn_reflns_av_R_equivalents 0.065
_diffrn_reflns_limit_h_max 15
_diffrn_reflns_limit_h_min -14
_diffrn_reflns_limit_k_max 16
_diffrn_reflns_limit_k_min -14
_diffrn_reflns_limit_l_max 16
_diffrn_reflns_limit_l_min 0
_diffrn_reflns_number 7881
_diffrn_reflns_theta_full 25.129
_diffrn_reflns_theta_max 25.129
_diffrn_reflns_theta_min 1.603
_diffrn_standards_number 0
_exptl_absorpt_coefficient_mu 1.015
_exptl_absorpt_correction_T_max 0.90
_exptl_absorpt_correction_T_min 0.75
_exptl_absorpt_correction_type multi-scan
_exptl_absorpt_process_details 'SADABS (Siemens, 1996)'
_exptl_crystal_colour black
_exptl_crystal_density_diffrn 1.322
_exptl_crystal_description block
_exptl_crystal_F_000 914
_exptl_crystal_size_max 0.24
_exptl_crystal_size_mid 0.11
_exptl_crystal_size_min 0.10
_platon_squeeze_details
; ?

;
_refine_diff_density_max 1.48
_refine_diff_density_min -0.87
_refine_ls_extinction_method None
_refine_ls_goodness_of_fit_ref 0.9039
_refine_ls_hydrogen_treatment constr
_refine_ls_matrix_type full
_refine_ls_number_parameters 523
_refine_ls_number_reflns 7881
_refine_ls_number_restraints 6
_refine_ls_R_factor_all 0.0994
_refine_ls_R_factor_gt 0.0617
_refine_ls_shift/su_max 0.000363
_refine_ls_structure_factor_coef Fsqd
_refine_ls_weighting_details
;
Method= Modified Sheldrick
w=1/[\s^2^(F^2^) + ( 0.08P)^2^ + 0.02P]
,where P=(max(Fo^2^,0) + 2Fc^2^)/3
;
_refine_ls_weighting_scheme calc
_refine_ls_wR_factor_all 0.1741
_refine_ls_wR_factor_gt 0.1636
_refine_ls_wR_factor_ref 0.1741
_reflns_limit_h_max 15
_reflns_limit_h_min -14
_reflns_limit_k_max 16
_reflns_limit_k_min -14
_reflns_limit_l_max 16
_reflns_limit_l_min 0
_reflns_number_gt 4615
_reflns_number_total 7881
_reflns_threshold_expression I>2.0\s(I)
_oxford_diffrn_Wilson_B_factor 0.00
_oxford_diffrn_Wilson_scale 0.00
_oxford_refine_ls_scale 0.3110(4)
_oxford_structure_analysis_title 'eb7068 in P-1'
_cod_data_source_file b924143d.txt
_cod_data_source_block EB7068
_cod_depositor_comments
;
The following automatic conversions were performed:

'_symmetry_cell_setting' value 'Triclinic' changed to 'triclinic'
according to /home/saulius/struct/CIF-dictionaries/cif_core.dic
dictionary named 'cif_core.dic' version 2.4.2 from 2011-04-26.

Automatic conversion script
Id: cif_fix_values 1891 2012-01-12 08:04:46Z andrius 
;
_cod_original_sg_symbol_H-M 'P -1 '
_cod_database_code 7024994

loop_
_symmetry_equiv_pos_as_xyz
x,y,z
-x,-y,-z

loop_
_atom_site_label
_atom_site_type_symbol
_atom_site_fract_x
_atom_site_fract_y
_atom_site_fract_z
_atom_site_U_iso_or_equiv
_atom_site_occupancy
_atom_site_adp_type
_atom_site_refinement_flags_posn
_atom_site_refinement_flags_adp
_atom_site_disorder_assembly
_atom_site_disorder_group
Fe1 Fe 0.96580(7) 0.38732(7) 0.05152(6) 0.0252 1.0000 Uani . . . .
Fe2 Fe 0.97841(6) 0.27220(7) 0.29480(6) 0.0246 1.0000 Uani . . . .
Fe3 Fe 0.95262(7) 0.52758(7) 0.20961(6) 0.0251 1.0000 Uani . . . .
O4 O 0.9784(3) 0.3939(3) 0.1797(3) 0.0234 1.0000 Uani . . . .
C5 C 0.7093(5) 0.2005(5) 0.1921(5) 0.0302 1.0000 Uani . . . .
C6 C 0.6384(5) 0.2373(5) 0.1215(5) 0.0409 1.0000 Uani . . . .
C7 C 0.5487(5) 0.1863(6) 0.1355(6) 0.0458 1.0000 Uani . . . .
C8 C 0.5328(6) 0.1017(6) 0.2187(6) 0.0535 1.0000 Uani . . . .
C9 C 0.6031(6) 0.0659(6) 0.2903(6) 0.0520 1.0000 Uani . . . .
C10 C 0.6910(5) 0.1151(5) 0.2763(5) 0.0392 1.0000 Uani . . . .
C11 C 0.8079(4) 0.2519(5) 0.1768(4) 0.0252 1.0000 Uani . . . .
O12 O 0.8245(3) 0.3261(3) 0.0962(3) 0.0265 1.0000 Uani . . . .
O13 O 0.8659(3) 0.2155(3) 0.2457(3) 0.0294 1.0000 Uani . . . .
C14 C 1.1950(5) 0.1082(5) 0.1008(5) 0.0346 1.0000 Uani . . . .
C15 C 1.2163(6) 0.1055(5) -0.0028(5) 0.0459 1.0000 Uani . . . .
C16 C 1.2984(6) 0.0375(6) -0.0322(6) 0.0597 1.0000 Uani . . . .
C17 C 1.3628(7) -0.0310(7) 0.0378(7) 0.0682 1.0000 Uani . . . .
C18 C 1.3433(6) -0.0330(6) 0.1358(7) 0.0601 1.0000 Uani . . . .
C19 C 1.2609(6) 0.0374(6) 0.1691(6) 0.0515 1.0000 Uani . . . .
C20 C 1.1095(5) 0.1826(5) 0.1312(5) 0.0312 1.0000 Uani . . . .
O21 O 1.0562(3) 0.2449(3) 0.0643(3) 0.0307 1.0000 Uani . . . .
O22 O 1.0953(3) 0.1835(3) 0.2249(3) 0.0334 1.0000 Uani . . . .
C23 C 1.2586(6) 0.3861(6) 0.3174(5) 0.0446 1.0000 Uani . . . .
C24 C 1.3115(6) 0.2916(7) 0.3652(7) 0.0653 1.0000 Uani . . . .
C25 C 1.4203(8) 0.2775(9) 0.3679(9) 0.0899 1.0000 Uani . . . .
C26 C 1.4761(8) 0.3578(12) 0.3195(9) 0.0968 1.0000 Uani . . . .
C27 C 1.4251(9) 0.4530(12) 0.2706(9) 0.1173 1.0000 Uani . . . .
C28 C 1.3154(7) 0.4689(8) 0.2714(7) 0.0821 1.0000 Uani . . . .
C29 C 1.1391(5) 0.4007(6) 0.3121(5) 0.0372 1.0000 Uani . . . .
O30 O 1.0975(3) 0.3159(3) 0.3421(3) 0.0339 1.0000 Uani . . . .
O31 O 1.0912(3) 0.4906(3) 0.2768(3) 0.0318 1.0000 Uani . . . .
O32 O 1.0507(3) 0.6020(3) 0.0895(3) 0.0300 1.0000 Uani . . . .
O33 O 0.8788(3) 0.6641(3) 0.2335(3) 0.0296 1.0000 Uani . . . .
C34 C 0.7731(5) 0.6831(5) 0.2484(5) 0.0295 1.0000 Uani . . . .
C35 C 0.7195(5) 0.7227(5) 0.3305(5) 0.0438 1.0000 Uani . . . .
C36 C 0.6109(6) 0.7468(6) 0.3463(6) 0.0503 1.0000 Uani . . . .
C37 C 0.5498(6) 0.7360(6) 0.2821(6) 0.0500 1.0000 Uani . . . .
C38 C 0.5961(5) 0.6988(5) 0.2012(5) 0.0432 1.0000 Uani . . . .
C39 C 0.7074(5) 0.6712(5) 0.1840(5) 0.0332 1.0000 Uani . . . .
C40 C 0.7540(5) 0.6312(5) 0.0955(5) 0.0306 1.0000 Uani . . . .
N41 N 0.8467(4) 0.5739(4) 0.1006(3) 0.0231 1.0000 Uani . . . .
O42 O 0.8936(3) 0.5420(3) 0.0147(3) 0.0263 1.0000 Uani . . . .
C43 C 0.6966(5) 0.6536(5) 0.0058(5) 0.0360 1.0000 Uani . . . .
C44 C 0.6369(6) 0.5640(6) 0.0111(5) 0.0471 1.0000 Uani . . . .
O45 O 0.9535(3) 0.1639(3) 0.4213(3) 0.0273 1.0000 Uani . . . .
C46 C 0.8567(5) 0.1415(5) 0.4673(4) 0.0269 1.0000 Uani . . . .
C47 C 0.8412(5) 0.0353(5) 0.5148(5) 0.0350 1.0000 Uani . . . .
C48 C 0.7437(6) 0.0086(6) 0.5607(5) 0.0426 1.0000 Uani . . . .
C49 C 0.6549(6) 0.0834(6) 0.5642(5) 0.0508 1.0000 Uani . . . .
C50 C 0.6684(6) 0.1877(6) 0.5222(5) 0.0492 1.0000 Uani . . . .
C51 C 0.7655(5) 0.2205(5) 0.4736(5) 0.0380 1.0000 Uani . . . .
C52 C 0.7741(5) 0.3329(6) 0.4343(5) 0.0478 1.0000 Uani . . . .
N53 N 0.8547(4) 0.3629(4) 0.3646(4) 0.0302 1.0000 Uani . . . .
O54 O 0.8599(3) 0.4689(3) 0.3361(3) 0.0339 1.0000 Uani . . . .
C55 C 0.6770(14) 0.4172(13) 0.4421(12) 0.0345 0.5093 Uani . . 1 2
C56 C 0.6953(15) 0.4463(15) 0.5347(14) 0.0628 0.5093 Uani . U 1 2
C57 C 0.7128(13) 0.4052(15) 0.4946(16) 0.0474 0.4907 Uani . . 1 1
C58 C 0.6196(15) 0.4683(15) 0.4465(15) 0.0623 0.4907 Uani . U 1 1
H61 H 0.6502 0.2943 0.0651 0.0497 1.0000 Uiso R . . .
H71 H 0.5022 0.2102 0.0879 0.0568 1.0000 Uiso R . . .
H81 H 0.4738 0.0684 0.2284 0.0710 1.0000 Uiso R . . .
H91 H 0.5913 0.0079 0.3472 0.0581 1.0000 Uiso R . . .
H101 H 0.7385 0.0895 0.3233 0.0489 1.0000 Uiso R . . .
H151 H 1.1731 0.1512 -0.0509 0.0525 1.0000 Uiso R . . .
H161 H 1.3118 0.0370 -0.1003 0.0715 1.0000 Uiso R . . .
H171 H 1.4210 -0.0774 0.0168 0.0881 1.0000 Uiso R . . .
H181 H 1.3856 -0.0818 0.1820 0.0776 1.0000 Uiso R . . .
H191 H 1.2481 0.0370 0.2372 0.0638 1.0000 Uiso R . . .
H241 H 1.2735 0.2351 0.3970 0.0838 1.0000 Uiso R . . .
H251 H 1.4549 0.2126 0.4034 0.1238 1.0000 Uiso R . . .
H261 H 1.5502 0.3486 0.3198 0.1280 1.0000 Uiso R . . .
H271 H 1.4648 0.5084 0.2374 0.1381 1.0000 Uiso R . . .
H281 H 1.2804 0.5356 0.2397 0.1011 1.0000 Uiso R . . .
H351 H 0.7596 0.7321 0.3744 0.0519 1.0000 Uiso R . . .
H361 H 0.5797 0.7709 0.4001 0.0594 1.0000 Uiso R . . .
H371 H 0.4762 0.7543 0.2931 0.0575 1.0000 Uiso R . . .
H381 H 0.5536 0.6927 0.1576 0.0481 1.0000 Uiso R . . .
H431 H 0.7463 0.6670 -0.0558 0.0417 1.0000 Uiso R . . .
H432 H 0.6456 0.7165 0.0036 0.0423 1.0000 Uiso R . . .
H441 H 0.6039 0.5793 -0.0499 0.0717 1.0000 Uiso R . . .
H442 H 0.6846 0.4997 0.0185 0.0719 1.0000 Uiso R . . .
H443 H 0.5802 0.5530 0.0678 0.0719 1.0000 Uiso R . . .
H471 H 0.8980 -0.0159 0.5159 0.0381 1.0000 Uiso R . . .
H481 H 0.7377 -0.0626 0.5883 0.0508 1.0000 Uiso R . . .
H491 H 0.5881 0.0634 0.5946 0.0546 1.0000 Uiso R . . .
H501 H 0.6084 0.2375 0.5251 0.0549 1.0000 Uiso R . . .
H581 H 0.5998 0.5307 0.4681 0.0899 0.4908 Uiso R . 1 1
H582 H 0.6397 0.4876 0.3739 0.0899 0.4908 Uiso R . 1 1
H583 H 0.5616 0.4274 0.4662 0.0899 0.4908 Uiso R . 1 1
H561 H 0.6422 0.5044 0.5427 0.0940 0.5092 Uiso R . 1 2
H562 H 0.7656 0.4668 0.5234 0.0940 0.5092 Uiso R . 1 2
H563 H 0.6890 0.3871 0.5952 0.0939 0.5092 Uiso R . 1 2
H571 H 0.7594 0.4524 0.4976 0.0551 0.4908 Uiso R . 1 1
H572 H 0.6882 0.3638 0.5635 0.0550 0.4908 Uiso R . 1 1
H551 H 0.6790 0.4771 0.3807 0.0428 0.5092 Uiso R . 1 2
H552 H 0.6092 0.3906 0.4544 0.0431 0.5092 Uiso R . 1 2
H321 H 1.1033 0.6063 0.1090 0.0474 1.0000 Uiso R . . .
H331 H 0.9148 0.6749 0.2732 0.0387 1.0000 Uiso R . . .

loop_
_atom_site_aniso_label
_atom_site_aniso_U_11
_atom_site_aniso_U_22
_atom_site_aniso_U_33
_atom_site_aniso_U_23
_atom_site_aniso_U_13
_atom_site_aniso_U_12
Fe1 0.0266(5) 0.0263(5) 0.0241(5) -0.0094(4) -0.0007(4) -0.0061(4)
Fe2 0.0218(5) 0.0259(5) 0.0256(5) -0.0065(4) -0.0022(4) -0.0052(4)
Fe3 0.0259(5) 0.0270(5) 0.0251(5) -0.0116(4) -0.0003(4) -0.0061(4)
O4 0.023(2) 0.026(2) 0.025(2) -0.0093(18) -0.0051(17) -0.0072(17)
C5 0.027(4) 0.031(4) 0.034(4) -0.013(3) -0.004(3) -0.004(3)
C6 0.041(4) 0.039(4) 0.047(4) -0.011(3) -0.010(3) -0.012(3)
C7 0.031(4) 0.057(5) 0.057(5) -0.019(4) -0.018(3) -0.008(4)
C8 0.041(5) 0.067(6) 0.069(5) -0.031(5) -0.008(4) -0.028(4)
C9 0.043(5) 0.054(5) 0.049(5) -0.002(4) 0.006(4) -0.017(4)
C10 0.034(4) 0.045(4) 0.043(4) -0.013(3) -0.005(3) -0.015(3)
C11 0.018(3) 0.028(4) 0.033(3) -0.015(3) -0.001(3) -0.004(3)
O12 0.026(2) 0.027(2) 0.029(2) -0.0073(19) -0.0052(18) -0.0082(18)
O13 0.026(2) 0.029(2) 0.033(2) -0.0062(19) -0.0069(19) -0.0062(19)
C14 0.030(4) 0.037(4) 0.038(4) -0.013(3) -0.003(3) -0.006(3)
C15 0.044(5) 0.040(4) 0.048(4) -0.014(4) 0.006(3) -0.002(4)
C16 0.049(5) 0.062(6) 0.070(6) -0.039(5) 0.016(4) -0.004(4)
C17 0.048(5) 0.071(6) 0.100(7) -0.057(6) -0.013(5) 0.016(5)
C18 0.054(5) 0.057(5) 0.083(6) -0.048(5) -0.023(5) 0.018(4)
C19 0.041(5) 0.049(5) 0.071(5) -0.021(4) -0.024(4) 0.000(4)
C20 0.022(3) 0.032(4) 0.038(4) -0.007(3) 0.000(3) -0.009(3)
O21 0.030(2) 0.030(2) 0.034(2) -0.015(2) -0.004(2) -0.001(2)
O22 0.031(2) 0.034(3) 0.029(2) -0.008(2) -0.0007(19) 0.001(2)
C23 0.036(4) 0.059(5) 0.047(4) -0.025(4) -0.007(3) -0.011(4)
C24 0.041(5) 0.062(6) 0.108(7) -0.047(5) -0.022(5) 0.006(4)
C25 0.047(6) 0.098(8) 0.164(11) -0.086(8) -0.047(7) 0.010(6)
C26 0.034(6) 0.183(14) 0.105(9) -0.096(9) -0.011(6) 0.006(7)
C27 0.067(8) 0.174(14) 0.100(9) 0.000(9) -0.006(6) -0.067(8)
C28 0.053(6) 0.096(7) 0.100(7) -0.002(6) -0.027(5) -0.049(5)
C29 0.041(4) 0.053(5) 0.022(3) -0.009(3) -0.003(3) -0.022(4)
O30 0.027(2) 0.041(3) 0.038(3) -0.014(2) -0.0075(19) -0.008(2)
O31 0.036(3) 0.034(3) 0.032(2) -0.011(2) -0.012(2) -0.009(2)
O32 0.037(3) 0.030(2) 0.025(2) -0.0070(18) -0.0042(18) -0.011(2)
O33 0.028(2) 0.035(3) 0.034(2) -0.022(2) -0.0006(18) -0.0056(19)
C34 0.027(4) 0.024(3) 0.034(4) -0.012(3) 0.009(3) -0.004(3)
C35 0.039(4) 0.046(4) 0.046(4) -0.017(4) 0.005(3) -0.008(3)
C36 0.038(4) 0.060(5) 0.050(5) -0.028(4) 0.016(4) 0.000(4)
C37 0.029(4) 0.056(5) 0.057(5) -0.025(4) 0.009(4) 0.013(4)
C38 0.036(4) 0.040(4) 0.045(4) 0.000(3) -0.005(3) -0.007(3)
C39 0.021(3) 0.031(4) 0.038(4) -0.009(3) 0.012(3) 0.002(3)
C40 0.029(4) 0.024(3) 0.035(4) -0.002(3) 0.000(3) -0.008(3)
N41 0.022(3) 0.022(3) 0.026(3) -0.012(2) 0.003(2) -0.003(2)
O42 0.026(2) 0.029(2) 0.024(2) -0.0087(18) -0.0024(17) -0.0041(18)
C43 0.026(4) 0.035(4) 0.042(4) -0.007(3) -0.007(3) -0.001(3)
C44 0.045(4) 0.046(5) 0.054(5) -0.018(4) -0.014(4) -0.001(4)
O45 0.016(2) 0.035(2) 0.032(2) -0.0086(19) -0.0043(17) -0.0055(18)
C46 0.026(3) 0.033(4) 0.020(3) -0.005(3) -0.001(3) -0.006(3)
C47 0.023(4) 0.034(4) 0.038(4) -0.003(3) -0.004(3) 0.007(3)
C48 0.047(5) 0.042(4) 0.039(4) -0.001(3) -0.005(3) -0.026(4)
C49 0.037(4) 0.044(5) 0.055(5) 0.001(4) 0.010(4) -0.011(4)
C50 0.037(4) 0.047(5) 0.054(5) -0.014(4) 0.014(3) -0.002(4)
C51 0.036(4) 0.043(4) 0.032(4) -0.009(3) 0.006(3) -0.015(3)
C52 0.035(4) 0.041(4) 0.053(4) -0.010(4) 0.020(4) -0.004(3)
N53 0.020(3) 0.034(3) 0.031(3) -0.004(2) -0.001(2) -0.002(2)
O54 0.035(3) 0.027(2) 0.032(2) -0.0030(19) 0.0063(19) -0.008(2)
C55 0.026(9) 0.042(10) 0.041(9) -0.011(8) -0.012(8) -0.014(7)
C56 0.058(10) 0.063(10) 0.072(11) -0.037(8) 0.003(8) -0.002(8)
C57 0.021(10) 0.060(13) 0.057(13) -0.014(10) 0.009(9) -0.014(9)
C58 0.048(10) 0.056(10) 0.081(11) -0.027(8) 0.004(8) -0.004(8)

loop_
_atom_type_symbol
_atom_type_scat_dispersion_real
_atom_type_scat_dispersion_imag
_atom_type_scat_Cromer_Mann_a1
_atom_type_scat_Cromer_Mann_b1
_atom_type_scat_Cromer_Mann_a2
_atom_type_scat_Cromer_Mann_b2
_atom_type_scat_Cromer_Mann_a3
_atom_type_scat_Cromer_Mann_b3
_atom_type_scat_Cromer_Mann_a4
_atom_type_scat_Cromer_Mann_b4
_atom_type_scat_Cromer_Mann_c
_atom_type_scat_source
C 0.0033 0.0016 2.3100 20.8439 1.0200 10.2075 1.5886 0.5687 0.8650 51.6512 0.2156 'International Tables Vol C 4.2.6.8 and 6.1.1.4'
H 0.0000 0.0000 0.4930 10.5109 0.3229 26.1257 0.1402 3.1424 0.0408 57.7998 0.0030 'International Tables Vol C 4.2.6.8 and 6.1.1.4'
N 0.0061 0.0033 12.2126 0.0057 3.1322 9.8933 2.0125 28.9975 1.1663 0.5826 -11.5290 'International Tables Vol C 4.2.6.8 and 6.1.1.4'
O 0.0106 0.0060 3.0485 13.2771 2.2868 5.7011 1.5463 0.3239 0.8670 32.9089 0.2508 'International Tables Vol C 4.2.6.8 and 6.1.1.4'
Fe 0.3463 0.8444 11.7695 4.7611 7.3573 0.3072 3.5222 15.3535 2.3045 76.8805 1.0369 'International Tables Vol C 4.2.6.8 and 6.1.1.4'

loop_
_geom_angle_atom_site_label_1
_geom_angle_site_symmetry_1
_geom_angle_atom_site_label_2
_geom_angle_atom_site_label_3
_geom_angle_site_symmetry_3
_geom_angle
_geom_angle_publ_flag
O42 2_765 Fe1 O32 2_765 85.81(15) yes
O42 2_765 Fe1 Fe1 2_765 40.51(10) yes
O32 2_765 Fe1 Fe1 2_765 83.32(11) yes
O42 2_765 Fe1 Fe3 . 81.79(11) yes
O32 2_765 Fe1 Fe3 . 143.45(12) yes
Fe1 2_765 Fe1 Fe3 . 65.09(3) yes
O42 2_765 Fe1 O4 . 91.61(15) yes
O32 2_765 Fe1 O4 . 173.51(16) yes
Fe1 2_765 Fe1 O4 . 90.85(12) yes
Fe3 . Fe1 O4 . 30.08(11) yes
O42 2_765 Fe1 O12 . 172.31(15) yes
O32 2_765 Fe1 O12 . 86.82(16) yes
Fe1 2_765 Fe1 O12 . 136.15(12) yes
Fe3 . Fe1 O12 . 103.00(11) yes
O4 . Fe1 O12 . 95.50(16) yes
O42 2_765 Fe1 O21 . 88.69(15) yes
O32 2_765 Fe1 O21 . 89.62(16) yes
Fe1 2_765 Fe1 O21 . 128.96(12) yes
Fe3 . Fe1 O21 . 124.12(12) yes
O4 . Fe1 O21 . 96.28(16) yes
O42 2_765 Fe1 O42 . 82.32(16) yes
O32 2_765 Fe1 O42 . 84.12(15) yes
Fe1 2_765 Fe1 O42 . 41.81(11) yes
Fe3 . Fe1 O42 . 60.26(10) yes
O4 . Fe1 O42 . 89.64(16) yes
O12 . Fe1 O21 . 93.44(16) yes
O12 . Fe1 O42 . 94.77(15) yes
O21 . Fe1 O42 . 169.38(15) yes
O4 . Fe2 O13 . 92.04(15) yes
O4 . Fe2 O22 . 94.16(16) yes
O13 . Fe2 O22 . 88.12(17) yes
O4 . Fe2 O30 . 90.44(16) yes
O13 . Fe2 O30 . 174.90(17) yes
O22 . Fe2 O30 . 87.26(17) yes
O4 . Fe2 O45 . 168.91(17) yes
O13 . Fe2 O45 . 86.23(16) yes
O22 . Fe2 O45 . 96.73(16) yes
O30 . Fe2 O45 . 92.18(16) yes
O4 . Fe2 N53 . 85.52(17) yes
O13 . Fe2 N53 . 90.30(18) yes
O22 . Fe2 N53 . 178.37(18) yes
O30 . Fe2 N53 . 94.34(19) yes
O45 . Fe2 N53 . 83.54(17) yes
Fe1 . Fe3 O4 . 28.81(11) yes
Fe1 . Fe3 O31 . 110.90(12) yes
O4 . Fe3 O31 . 91.72(16) yes
Fe1 . Fe3 O32 . 78.55(11) yes
O4 . Fe3 O32 . 96.55(16) yes
O31 . Fe3 O32 . 81.77(16) yes
Fe1 . Fe3 O33 . 140.32(12) yes
O4 . Fe3 O33 . 161.79(16) yes
O31 . Fe3 O33 . 105.51(17) yes
O32 . Fe3 O33 . 91.81(16) yes
Fe1 . Fe3 N41 . 59.86(12) yes
O4 . Fe3 N41 . 84.51(16) yes
O31 . Fe3 N41 . 162.28(17) yes
O32 . Fe3 N41 . 81.47(16) yes
O33 . Fe3 N41 . 80.76(17) yes
Fe1 . Fe3 O54 . 109.44(13) yes
O4 . Fe3 O54 . 90.72(16) yes
O31 . Fe3 O54 . 94.75(17) yes
O32 . Fe3 O54 . 172.01(17) yes
O33 . Fe3 O54 . 82.16(17) yes
N41 . Fe3 O54 . 102.59(17) yes
Fe3 . O4 Fe2 . 115.53(18) yes
Fe3 . O4 Fe1 . 121.11(19) yes
Fe2 . O4 Fe1 . 121.3(2) yes
C6 . C5 C10 . 120.0(6) yes
C6 . C5 C11 . 120.2(6) yes
C10 . C5 C11 . 119.8(6) yes
C5 . C6 C7 . 119.3(6) yes
C5 . C6 H61 . 120.4 no
C7 . C6 H61 . 120.2 no
C6 . C7 C8 . 119.5(6) yes
C6 . C7 H71 . 119.3 no
C8 . C7 H71 . 121.2 no
C7 . C8 C9 . 121.0(7) yes
C7 . C8 H81 . 119.7 no
C9 . C8 H81 . 119.3 no
C8 . C9 C10 . 119.5(7) yes
C8 . C9 H91 . 120.3 no
C10 . C9 H91 . 120.2 no
C5 . C10 C9 . 120.5(6) yes
C5 . C10 H101 . 120.5 no
C9 . C10 H101 . 119.0 no
C5 . C11 O12 . 117.7(5) yes
C5 . C11 O13 . 115.8(5) yes
O12 . C11 O13 . 126.5(5) yes
Fe1 . O12 C11 . 122.7(4) yes
Fe2 . O13 C11 . 134.8(4) yes
C15 . C14 C19 . 117.6(6) yes
C15 . C14 C20 . 120.4(6) yes
C19 . C14 C20 . 122.0(6) yes
C14 . C15 C16 . 120.5(7) yes
C14 . C15 H151 . 120.2 no
C16 . C15 H151 . 119.3 no
C15 . C16 C17 . 120.2(8) yes
C15 . C16 H161 . 119.6 no
C17 . C16 H161 . 120.2 no
C16 . C17 C18 . 121.0(7) yes
C16 . C17 H171 . 120.1 no
C18 . C17 H171 . 118.9 no
C17 . C18 C19 . 120.7(8) yes
C17 . C18 H181 . 119.5 no
C19 . C18 H181 . 119.8 no
C14 . C19 C18 . 119.9(7) yes
C14 . C19 H191 . 119.3 no
C18 . C19 H191 . 120.8 no
C14 . C20 O21 . 117.7(6) yes
C14 . C20 O22 . 117.9(6) yes
O21 . C20 O22 . 124.4(6) yes
Fe1 . O21 C20 . 133.4(4) yes
Fe2 . O22 C20 . 128.2(4) yes
C24 . C23 C28 . 118.8(7) yes
C24 . C23 C29 . 121.2(7) yes
C28 . C23 C29 . 120.0(7) yes
C23 . C24 C25 . 121.4(9) yes
C23 . C24 H241 . 119.4 no
C25 . C24 H241 . 119.2 no
C24 . C25 C26 . 119.5(10) yes
C24 . C25 H251 . 120.2 no
C26 . C25 H251 . 120.3 no
C25 . C26 C27 . 120.2(10) yes
C25 . C26 H261 . 120.1 no
C27 . C26 H261 . 119.7 no
C26 . C27 C28 . 120.5(11) yes
C26 . C27 H271 . 119.5 no
C28 . C27 H271 . 120.0 no
C27 . C28 C23 . 119.5(10) yes
C27 . C28 H281 . 120.1 no
C23 . C28 H281 . 120.4 no
C23 . C29 O30 . 115.0(6) yes
C23 . C29 O31 . 119.3(6) yes
O30 . C29 O31 . 125.7(6) yes
Fe2 . O30 C29 . 132.0(4) yes
Fe3 . O31 C29 . 126.1(4) yes
Fe3 . O32 Fe1 2_765 121.5(2) yes
Fe3 . O32 H321 . 108.2 no
Fe1 2_765 O32 H321 . 127.1 no
Fe3 . O33 C34 . 120.0(4) yes
Fe3 . O33 H331 . 104.8 no
C34 . O33 H331 . 119.7 no
O33 . C34 C35 . 120.0(6) yes
O33 . C34 C39 . 123.5(5) yes
C35 . C34 C39 . 116.4(6) yes
C34 . C35 C36 . 121.8(7) yes
C34 . C35 H351 . 119.2 no
C36 . C35 H351 . 119.0 no
C35 . C36 C37 . 120.4(7) yes
C35 . C36 H361 . 119.0 no
C37 . C36 H361 . 120.6 no
C36 . C37 C38 . 120.9(7) yes
C36 . C37 H371 . 119.2 no
C38 . C37 H371 . 119.9 no
C37 . C38 C39 . 120.2(7) yes
C37 . C38 H381 . 120.0 no
C39 . C38 H381 . 119.8 no
C34 . C39 C38 . 120.2(6) yes
C34 . C39 C40 . 121.4(5) yes
C38 . C39 C40 . 118.3(6) yes
C39 . C40 N41 . 116.4(5) yes
C39 . C40 C43 . 122.6(6) yes
N41 . C40 C43 . 121.0(6) yes
Fe3 . N41 C40 . 132.5(4) yes
Fe3 . N41 O42 . 110.9(3) yes
C40 . N41 O42 . 116.3(5) yes
Fe1 2_765 O42 Fe1 . 97.68(16) yes
Fe1 2_765 O42 N41 . 109.4(3) yes
Fe1 . O42 N41 . 112.5(3) yes
C40 . C43 C44 . 113.2(5) yes
C40 . C43 H431 . 110.3 no
C44 . C43 H431 . 108.7 no
C40 . C43 H432 . 107.5 no
C44 . C43 H432 . 109.0 no
H431 . C43 H432 . 108.1 no
C43 . C44 H441 . 111.1 no
C43 . C44 H442 . 110.8 no
H441 . C44 H442 . 108.4 no
C43 . C44 H443 . 111.9 no
H441 . C44 H443 . 106.9 no
H442 . C44 H443 . 107.5 no
Fe2 . O45 C46 . 123.8(3) yes
O45 . C46 C47 . 119.5(5) yes
O45 . C46 C51 . 123.2(5) yes
C47 . C46 C51 . 117.3(5) yes
C46 . C47 C48 . 121.7(6) yes
C46 . C47 H471 . 119.4 no
C48 . C47 H471 . 119.0 no
C47 . C48 C49 . 121.6(7) yes
C47 . C48 H481 . 117.9 no
C49 . C48 H481 . 120.5 no
C48 . C49 C50 . 118.1(7) yes
C48 . C49 H491 . 120.3 no
C50 . C49 H491 . 121.6 no
C49 . C50 C51 . 123.4(7) yes
C49 . C50 H501 . 117.5 no
C51 . C50 H501 . 119.1 no
C46 . C51 C50 . 117.9(6) yes
C46 . C51 C52 . 122.0(6) yes
C50 . C51 C52 . 120.0(6) yes
C51 . C52 N53 . 118.3(6) yes
C51 . C52 C57 . 119.1(8) yes
N53 . C52 C57 . 120.1(8) yes
C51 . C52 N53 . 118.3(6) yes
C51 . C52 C55 . 122.0(8) yes
N53 . C52 C55 . 116.3(8) yes
Fe2 . N53 C52 . 129.4(5) yes
Fe2 . N53 O54 . 116.2(3) yes
C52 . N53 O54 . 114.4(5) yes
N53 . O54 Fe3 . 117.4(3) yes
C52 . C55 C56 . 100.9(14) yes
C52 . C55 H551 . 110.8 no
C56 . C55 H551 . 111.6 no
C52 . C55 H552 . 112.7 no
C56 . C55 H552 . 111.3 no
H551 . C55 H552 . 109.3 no
C55 . C56 H561 . 108.2 no
C55 . C56 H562 . 110.0 no
H561 . C56 H562 . 109.0 no
C55 . C56 H563 . 110.2 no
H561 . C56 H563 . 109.9 no
H562 . C56 H563 . 109.5 no
C52 . C57 C58 . 110.5(18) yes
C52 . C57 H571 . 109.5 no
C58 . C57 H571 . 108.7 no
C52 . C57 H572 . 109.6 no
C58 . C57 H572 . 109.3 no
H571 . C57 H572 . 109.3 no
C57 . C58 H581 . 108.4 no
C57 . C58 H582 . 108.5 no
H581 . C58 H582 . 109.7 no
C57 . C58 H583 . 109.1 no
H581 . C58 H583 . 110.7 no
H582 . C58 H583 . 110.4 no

loop_
_geom_bond_atom_site_label_1
_geom_bond_atom_site_label_2
_geom_bond_site_symmetry_2
_geom_bond_distance
_geom_bond_publ_flag
Fe1 O42 2_765 2.116(4) yes
Fe1 O32 2_765 1.985(4) yes
Fe1 Fe1 2_765 3.1465(17) yes
Fe1 Fe3 . 3.3180(12) yes
Fe1 O4 . 1.867(4) yes
Fe1 O12 . 2.042(4) yes
Fe1 O21 . 2.023(4) yes
Fe1 O42 . 2.062(4) yes
Fe2 O4 . 1.901(4) yes
Fe2 O13 . 2.073(4) yes
Fe2 O22 . 2.037(4) yes
Fe2 O30 . 2.027(4) yes
Fe2 O45 . 1.922(4) yes
Fe2 N53 . 2.099(5) yes
Fe3 O4 . 1.942(4) yes
Fe3 O31 . 2.069(4) yes
Fe3 O32 . 2.005(4) yes
Fe3 O33 . 2.008(4) yes
Fe3 N41 . 2.102(5) yes
Fe3 O54 . 1.960(4) yes
C5 C6 . 1.381(8) yes
C5 C10 . 1.382(8) yes
C5 C11 . 1.506(8) yes
C6 C7 . 1.404(9) yes
C6 H61 . 0.922 no
C7 C8 . 1.363(10) yes
C7 H71 . 0.918 no
C8 C9 . 1.383(10) yes
C8 H81 . 0.921 no
C9 C10 . 1.368(9) yes
C9 H91 . 0.934 no
C10 H101 . 0.921 no
C11 O12 . 1.262(7) yes
C11 O13 . 1.246(7) yes
C14 C15 . 1.436(9) yes
C14 C19 . 1.399(9) yes
C14 C20 . 1.438(9) yes
C15 C16 . 1.351(9) yes
C15 H151 . 0.942 no
C16 C17 . 1.390(11) yes
C16 H161 . 0.939 no
C17 C18 . 1.342(11) yes
C17 H171 . 0.944 no
C18 C19 . 1.396(10) yes
C18 H181 . 0.933 no
C19 H191 . 0.935 no
C20 O21 . 1.253(7) yes
C20 O22 . 1.295(7) yes
C23 C24 . 1.354(10) yes
C23 C28 . 1.370(10) yes
C23 C29 . 1.518(9) yes
C24 C25 . 1.375(11) yes
C24 H241 . 0.929 no
C25 C26 . 1.341(15) yes
C25 H251 . 0.932 no
C26 C27 . 1.355(15) yes
C26 H261 . 0.934 no
C27 C28 . 1.378(13) yes
C27 H271 . 0.933 no
C28 H281 . 0.936 no
C29 O30 . 1.273(8) yes
C29 O31 . 1.243(8) yes
O32 H321 . 0.793 no
O33 C34 . 1.316(7) yes
O33 H331 . 0.850 no
C34 C35 . 1.428(9) yes
C34 C39 . 1.411(9) yes
C35 C36 . 1.357(9) yes
C35 H351 . 0.925 no
C36 C37 . 1.358(10) yes
C36 H361 . 0.910 no
C37 C38 . 1.374(10) yes
C37 H371 . 0.923 no
C38 C39 . 1.395(8) yes
C38 H381 . 0.925 no
C39 C40 . 1.489(9) yes
C40 N41 . 1.287(7) yes
C40 C43 . 1.495(8) yes
N41 O42 . 1.399(6) yes
C43 C44 . 1.532(9) yes
C43 H431 . 0.959 no
C43 H432 . 0.964 no
C44 H441 . 0.972 no
C44 H442 . 0.951 no
C44 H443 . 0.962 no
O45 C46 . 1.326(6) yes
C46 C47 . 1.414(8) yes
C46 C51 . 1.434(9) yes
C47 C48 . 1.350(8) yes
C47 H471 . 0.902 no
C48 C49 . 1.374(10) yes
C48 H481 . 0.929 no
C49 C50 . 1.377(9) yes
C49 H491 . 0.928 no
C50 C51 . 1.379(9) yes
C50 H501 . 0.924 no
C51 C52 . 1.462(9) yes
C52 N53 . 1.306(7) yes
C52 C57 . 1.51(2) yes
C52 N53 . 1.306(7) yes
C52 C55 . 1.530(19) yes
N53 O54 . 1.373(6) yes
C55 C56 . 1.54(2) yes
C55 H551 . 0.975 no
C55 H552 . 0.969 no
C56 H561 . 0.957 no
C56 H562 . 0.962 no
C56 H563 . 0.964 no
C57 C58 . 1.47(3) yes
C57 H571 . 0.970 no
C57 H572 . 0.975 no
C58 H581 . 0.962 no
C58 H582 . 0.961 no
C58 H583 . 0.957 no

loop_
_platon_squeeze_void_nr
_platon_squeeze_void_average_x
_platon_squeeze_void_average_y
_platon_squeeze_void_average_z
_platon_squeeze_void_volume
_platon_squeeze_void_count_electrons
1 0.000 0.001 -0.001 456.9 106.4
